data_4333292
loop_
_publ_author_name
'Bar-Nahum, Itsik'
'Ettedgui, Jessica'
'Konstantinovski, Leonid'
'Kogan, Vladimir'
'Neumann, Ronny'

_publ_section_title
;
 A New Method for the Synthesis of Organopolyoxometalate Hybrid Compounds
;
_journal_issue 14
_journal_name_full 'Inorganic Chemistry'
_journal_page_first 5798
_journal_page_last 5804
_journal_paper_doi 10.1021/ic700540g
_journal_volume 46
_journal_year 2007
_chemical_formula_sum 'C16 H36 N O14.33 P0.33 Sn0.33 W3.67'
_chemical_formula_weight 1195.79
_chemical_name_systematic
; 
 ? 
;
_space_group_IT_number 167
_symmetry_cell_setting trigonal
_symmetry_space_group_name_Hall '-R 3 2"c'
_symmetry_space_group_name_H-M 'R -3 c :H'
_atom_sites_solution_hydrogens geom
_atom_sites_solution_primary direct
_atom_sites_solution_secondary difmap
_audit_creation_method SHELXL-97
_cell_angle_alpha 90.00
_cell_angle_beta 90.00
_cell_angle_gamma 120.00
_cell_formula_units_Z 18
_cell_length_a 23.268(3)
_cell_length_b 23.268(3)
_cell_length_c 46.969(9)
_cell_measurement_reflns_used 34671
_cell_measurement_temperature 120(2)
_cell_measurement_theta_max 20.82
_cell_measurement_theta_min 1.02
_cell_volume 22022(6)
_computing_cell_refinement HKL
_computing_data_collection 'Collect package (Bruker Nonius)'
_computing_data_reduction HKL
_computing_structure_refinement 'SHELXL-97 (Sheldrick, 1997)'
_computing_structure_solution 'SHELXS-97 (Sheldrick, 1990)'
_diffrn_ambient_temperature 120(2)
_diffrn_measured_fraction_theta_full 0.781
_diffrn_measured_fraction_theta_max 0.781
_diffrn_measurement_device_type 'Nonius KappaCCD'
_diffrn_measurement_method 'phi and omega scans'
_diffrn_radiation_monochromator graphite
_diffrn_radiation_source 'fine-focus sealed tube'
_diffrn_radiation_type MoK\a
_diffrn_radiation_wavelength 0.71073
_diffrn_reflns_av_R_equivalents 0.0710
_diffrn_reflns_av_sigmaI/netI 0.0733
_diffrn_reflns_limit_h_max 0
_diffrn_reflns_limit_h_min -17
_diffrn_reflns_limit_k_max 20
_diffrn_reflns_limit_k_min 0
_diffrn_reflns_limit_l_max 41
_diffrn_reflns_limit_l_min 0
_diffrn_reflns_number 1431
_diffrn_reflns_theta_full 18.49
_diffrn_reflns_theta_max 18.49
_diffrn_reflns_theta_min 2.60
_exptl_absorpt_coefficient_mu 8.806
_exptl_absorpt_correction_T_max 0.2719
_exptl_absorpt_correction_T_min 0.2719
_exptl_absorpt_correction_type empirical
_exptl_crystal_colour colourless
_exptl_crystal_density_diffrn 1.623
_exptl_crystal_density_method 'not measured'
_exptl_crystal_description prism
_exptl_crystal_F_000 9840
_exptl_crystal_size_max 0.20
_exptl_crystal_size_mid 0.20
_exptl_crystal_size_min 0.20
_refine_diff_density_max 1.907
_refine_diff_density_min -1.218
_refine_diff_density_rms 0.278
_refine_ls_extinction_method none
_refine_ls_goodness_of_fit_ref 1.113
_refine_ls_hydrogen_treatment constr
_refine_ls_matrix_type full
_refine_ls_number_parameters 134
_refine_ls_number_reflns 1431
_refine_ls_number_restraints 0
_refine_ls_restrained_S_all 1.113
_refine_ls_R_factor_all 0.1144
_refine_ls_R_factor_gt 0.0806
_refine_ls_shift/su_max 0.047
_refine_ls_shift/su_mean 0.005
_refine_ls_structure_factor_coef Fsqd
_refine_ls_weighting_details 'calc w=1/[\s^2^(Fo^2^)+(0.1125P)^2^+4799.7134P] where P=(Fo^2^+2Fc^2^)/3'
_refine_ls_weighting_scheme calc
_refine_ls_wR_factor_gt 0.2184
_refine_ls_wR_factor_ref 0.2407
_reflns_number_gt 1078
_reflns_number_total 1431
_reflns_threshold_expression >2sigma(I)
_cod_data_source_file ic700540gsup1.cif
_cod_data_source_block n29a
_cod_depositor_comments
;
The following automatic conversions were performed:

'_symmetry_cell_setting' value 'Trigonal' changed to 'trigonal'
according to /home/saulius/struct/CIF-dictionaries/cif_core.dic
dictionary named 'cif_core.dic' version 2.4.2 from 2011-04-26.

Automatic conversion script
Id: cif_fix_values 1891 2012-01-12 08:04:46Z andrius 
;
_cod_original_sg_symbol_H-M R-3c
_cod_database_code 4333292

loop_
_symmetry_equiv_pos_as_xyz
'x, y, z'
'-y, x-y, z'
'-x+y, -x, z'
'y, x, -z+1/2'
'x-y, -y, -z+1/2'
'-x, -x+y, -z+1/2'
'x+2/3, y+1/3, z+1/3'
'-y+2/3, x-y+1/3, z+1/3'
'-x+y+2/3, -x+1/3, z+1/3'
'y+2/3, x+1/3, -z+5/6'
'x-y+2/3, -y+1/3, -z+5/6'
'-x+2/3, -x+y+1/3, -z+5/6'
'x+1/3, y+2/3, z+2/3'
'-y+1/3, x-y+2/3, z+2/3'
'-x+y+1/3, -x+2/3, z+2/3'
'y+1/3, x+2/3, -z+7/6'
'x-y+1/3, -y+2/3, -z+7/6'
'-x+1/3, -x+y+2/3, -z+7/6'
'-x, -y, -z'
'y, -x+y, -z'
'x-y, x, -z'
'-y, -x, z-1/2'
'-x+y, y, z-1/2'
'x, x-y, z-1/2'
'-x+2/3, -y+1/3, -z+1/3'
'y+2/3, -x+y+1/3, -z+1/3'
'x-y+2/3, x+1/3, -z+1/3'
'-y+2/3, -x+1/3, z-1/6'
'-x+y+2/3, y+1/3, z-1/6'
'x+2/3, x-y+1/3, z-1/6'
'-x+1/3, -y+2/3, -z+2/3'
'y+1/3, -x+y+2/3, -z+2/3'
'x-y+1/3, x+2/3, -z+2/3'
'-y+1/3, -x+2/3, z+1/6'
'-x+y+1/3, y+2/3, z+1/6'
'x+1/3, x-y+2/3, z+1/6'

loop_
_atom_site_label
_atom_site_type_symbol
_atom_site_fract_x
_atom_site_fract_y
_atom_site_fract_z
_atom_site_U_iso_or_equiv
_atom_site_adp_type
_atom_site_occupancy
_atom_site_symmetry_multiplicity
_atom_site_calc_flag
_atom_site_refinement_flags
_atom_site_disorder_group
W1 W 0.83009(10) 0.95833(10) -0.00017(4) 0.0616(10) Uani 1 1 d . 1
W2 W 0.9279(3) 1.0272(2) -0.06214(11) 0.0529(18) Uani 0.83 1 d P 1
Sn2 Sn 0.9428(16) 1.0440(16) -0.0587(7) 0.008(9) Uiso 0.17 1 d P 2
P1 P 1.0000 1.0000 0.0000 0.059(9) Uani 1 6 d S .
O1 O 0.8739(18) 1.0540(18) 0.0059(7) 0.097(12) Uiso 1 1 d . .
O2 O 0.9253(16) 0.9460(14) -0.0694(8) 0.083(11) Uani 1 1 d . .
O3 O 0.7474(14) 0.9373(17) -0.0002(7) 0.086(11) Uani 1 1 d . .
O4 O 0.8944(17) 1.0412(17) -0.0931(8) 0.102(13) Uani 1 1 d . .
O5 O 0.8557(18) 0.9788(17) -0.0387(6) 0.104(14) Uani 1 1 d . .
O6 O 0.9466(14) 1.1014(15) -0.0383(6) 0.076(11) Uani 1 1 d . .
O7 O 0.949(3) 1.020(2) -0.0122(15) 0.24(4) Uani 1 1 d . .
O8 O 1.0000 1.0000 0.036(3) 0.11(5) Uiso 0.50 3 d SP .
N2 N 0.795(3) 0.6667 -0.0833 0.09(2) Uani 1 2 d S .
C1 C 0.784(2) 0.731(2) -0.0950(10) 0.074(15) Uiso 1 1 d . .
H1A H 0.8280 0.7703 -0.0994 0.089 Uiso 1 1 calc R .
H1B H 0.7569 0.7178 -0.1125 0.089 Uiso 1 1 calc R .
C2 C 0.750(2) 0.746(2) -0.0712(10) 0.080(16) Uiso 1 1 d . .
H2A H 0.7047 0.7089 -0.0684 0.096 Uiso 1 1 calc R .
H2B H 0.7752 0.7541 -0.0532 0.096 Uiso 1 1 calc R .
C3 C 0.749(2) 0.807(3) -0.0797(12) 0.089(18) Uani 1 1 d . .
H3A H 0.7954 0.8438 -0.0793 0.107 Uiso 1 1 calc R .
H3B H 0.7347 0.8007 -0.0998 0.107 Uiso 1 1 calc R .
C4 C 0.710(2) 0.829(3) -0.0648(17) 0.12(3) Uani 1 1 d . .
H4A H 0.6695 0.7909 -0.0567 0.183 Uiso 1 1 d . .
H4B H 0.6977 0.8550 -0.0767 0.183 Uiso 1 1 d . .
H4C H 0.7360 0.8574 -0.0480 0.183 Uiso 1 1 d . .
C5 C 0.858(3) 0.639(3) -0.0464(12) 0.11(2) Uiso 1 1 d . .
H5A H 0.8813 0.6306 -0.0619 0.135 Uiso 1 1 calc R .
H5B H 0.8165 0.5961 -0.0425 0.135 Uiso 1 1 calc R .
C6 C 0.839(2) 0.685(2) -0.0566(9) 0.069(14) Uiso 1 1 d . .
H6A H 0.8797 0.7277 -0.0604 0.082 Uiso 1 1 calc R .
H6B H 0.8150 0.6933 -0.0410 0.082 Uiso 1 1 calc R .
C7 C 0.900(4) 0.657(4) -0.0203(16) 0.16(3) Uiso 1 1 d . .
H7A H 0.8750 0.6653 -0.0053 0.197 Uiso 1 1 calc R .
H7B H 0.9394 0.7011 -0.0245 0.197 Uiso 1 1 calc R .
C8 C 0.930(5) 0.610(5) -0.005(2) 0.21(4) Uiso 1 1 d . .
H8A H 0.8938 0.5685 0.0037 0.315 Uiso 1 1 d . .
H8B H 0.9590 0.6356 0.0130 0.315 Uiso 1 1 d . .
H8C H 0.9574 0.6010 -0.0167 0.315 Uiso 1 1 d . .

loop_
_atom_site_aniso_label
_atom_site_aniso_U_11
_atom_site_aniso_U_22
_atom_site_aniso_U_33
_atom_site_aniso_U_23
_atom_site_aniso_U_13
_atom_site_aniso_U_12
W1 0.0473(15) 0.0641(16) 0.0728(17) -0.0032(12) -0.0013(12) 0.0276(12)
W2 0.053(3) 0.045(3) 0.053(3) -0.006(2) -0.015(2) 0.018(2)
P1 0.066(13) 0.066(13) 0.046(19) 0.000 0.000 0.033(7)
O2 0.07(2) 0.05(2) 0.14(3) 0.03(2) 0.02(2) 0.044(18)
O3 0.037(19) 0.12(3) 0.12(3) -0.01(2) 0.004(19) 0.05(2)
O4 0.10(3) 0.09(3) 0.14(3) 0.01(2) -0.05(3) 0.07(2)
O5 0.11(3) 0.09(3) 0.05(2) 0.02(2) 0.06(2) 0.01(2)
O6 0.06(2) 0.06(2) 0.050(18) -0.023(18) 0.019(17) -0.007(18)
O7 0.21(6) 0.09(4) 0.33(8) 0.02(4) -0.18(6) 0.00(4)
N2 0.12(4) 0.09(5) 0.05(4) -0.05(4) -0.023(18) 0.05(2)
C3 0.05(3) 0.10(4) 0.13(5) 0.05(4) 0.02(3) 0.04(3)
C4 0.03(3) 0.09(4) 0.25(8) 0.00(5) -0.02(4) 0.03(3)

loop_
_atom_type_symbol
_atom_type_description
_atom_type_scat_dispersion_real
_atom_type_scat_dispersion_imag
_atom_type_scat_source
C C 0.0033 0.0016 'International Tables Vol C Tables 4.2.6.8 and 6.1.1.4'
H H 0.0000 0.0000 'International Tables Vol C Tables 4.2.6.8 and 6.1.1.4'
O O 0.0106 0.0060 'International Tables Vol C Tables 4.2.6.8 and 6.1.1.4'
P P 0.1023 0.0942 'International Tables Vol C Tables 4.2.6.8 and 6.1.1.4'
W W -0.8490 6.8722 'International Tables Vol C Tables 4.2.6.8 and 6.1.1.4'
N N 0.0061 0.0033 'International Tables Vol C Tables 4.2.6.8 and 6.1.1.4'
Sn Sn -0.6537 1.4246 'International Tables Vol C Tables 4.2.6.8 and 6.1.1.4'

loop_
_geom_angle_atom_site_label_1
_geom_angle_atom_site_label_2
_geom_angle_atom_site_label_3
_geom_angle
_geom_angle_site_symmetry_1
_geom_angle_site_symmetry_3
O3 W1 O1 99.3(16) . 21_655
O3 W1 O6 102.7(16) . 21_655
O1 W1 O6 85.5(14) 21_655 21_655
O3 W1 O5 103.7(17) . .
O1 W1 O5 89.1(16) 21_655 .
O6 W1 O5 153.5(17) 21_655 .
O3 W1 O1 101.3(16) . .
O1 W1 O1 159(2) 21_655 .
O6 W1 O1 89.8(14) 21_655 .
O5 W1 O1 86.2(15) . .
O3 W1 O7 158.6(16) . .
O1 W1 O7 95.3(19) 21_655 .
O6 W1 O7 93.9(18) 21_655 .
O5 W1 O7 60.8(18) . .
O1 W1 O7 65.0(18) . .
O3 W1 O7 157.0(16) . 21_655
O1 W1 O7 65.1(18) 21_655 21_655
O6 W1 O7 61.1(18) 21_655 21_655
O5 W1 O7 93.2(19) . 21_655
O1 W1 O7 95.1(19) . 21_655
O7 W1 O7 44(2) . 21_655
O4 W2 O5 104.8(18) . .
O4 W2 O2 104.0(16) . .
O5 W2 O2 86.1(16) . .
O4 W2 O2 103.0(16) . 3_675
O5 W2 O2 152.0(17) . 3_675
O2 W2 O2 90.4(19) . 3_675
O4 W2 O6 103.8(16) . .
O5 W2 O6 85.9(14) . .
O2 W2 O6 152.2(15) . .
O2 W2 O6 84.3(13) 3_675 .
O4 W2 O8 154(3) . 19_775
O5 W2 O8 95(3) . 19_775
O2 W2 O8 60(2) . 19_775
O2 W2 O8 60(2) 3_675 19_775
O6 W2 O8 94(2) . 19_775
O4 W2 O7 160(2) . .
O5 W2 O7 62.0(19) . .
O2 W2 O7 90.5(18) . .
O2 W2 O7 90.3(18) 3_675 .
O6 W2 O7 62.3(17) . .
O8 W2 O7 46(3) 19_775 .
O6 Sn2 O2 103(2) . 3_675
O6 Sn2 O4 108(2) . .
O2 Sn2 O4 105(2) 3_675 .
O6 Sn2 O5 88(2) . .
O2 Sn2 O5 157(3) 3_675 .
O4 Sn2 O5 91(2) . .
O6 Sn2 O2 156(2) . .
O2 Sn2 O2 88(2) 3_675 .
O4 Sn2 O2 88.4(18) . .
O5 Sn2 O2 74.4(17) . .
O6 Sn2 O7 70(2) . .
O2 Sn2 O7 102(3) 3_675 .
O4 Sn2 O7 153(3) . .
O5 Sn2 O7 62(2) . .
O2 Sn2 O7 88(2) . .
O6 Sn2 O8 107(4) . 19_775
O2 Sn2 O8 65(3) 3_675 19_775
O4 Sn2 O8 145(4) . 19_775
O5 Sn2 O8 92(3) . 19_775
O2 Sn2 O8 59(2) . 19_775
O7 Sn2 O8 48(4) . 19_775
O7 P1 O7 180(5) 20_565 2_765
O7 P1 O7 108(3) 20_565 21_655
O7 P1 O7 72(3) 2_765 21_655
O7 P1 O7 72(3) 20_565 3_675
O7 P1 O7 108(3) 2_765 3_675
O7 P1 O7 180(5) 21_655 3_675
O7 P1 O7 108(3) 20_565 19_775
O7 P1 O7 72(3) 2_765 19_775
O7 P1 O7 108(3) 21_655 19_775
O7 P1 O7 72(3) 3_675 19_775
O7 P1 O7 72(3) 20_565 .
O7 P1 O7 108(3) 2_765 .
O7 P1 O7 72(3) 21_655 .
O7 P1 O7 108(3) 3_675 .
O7 P1 O7 179.996(12) 19_775 .
O7 P1 O8 69(3) 20_565 .
O7 P1 O8 111(3) 2_765 .
O7 P1 O8 69(3) 21_655 .
O7 P1 O8 111(3) 3_675 .
O7 P1 O8 69(3) 19_775 .
O7 P1 O8 111(3) . .
O7 P1 O8 111(3) 20_565 19_775
O7 P1 O8 69(3) 2_765 19_775
O7 P1 O8 111(3) 21_655 19_775
O7 P1 O8 69(3) 3_675 19_775
O7 P1 O8 111(3) 19_775 19_775
O7 P1 O8 69(3) . 19_775
O8 P1 O8 180.000(9) . 19_775
W1 O1 W1 138(2) 20_565 .
Sn2 O2 W2 143(2) 2_765 .
Sn2 O2 W2 10.5(12) 2_765 2_765
W2 O2 W2 142(2) . 2_765
Sn2 O2 Sn2 135(3) 2_765 .
W2 O2 Sn2 8.4(10) . .
W2 O2 Sn2 133(2) 2_765 .
W2 O4 Sn2 11.0(10) . .
W2 O5 W1 143(2) . .
W2 O5 Sn2 10.3(10) . .
W1 O5 Sn2 134(2) . .
Sn2 O6 W1 142(2) . 20_565
Sn2 O6 W2 8.6(13) . .
W1 O6 W2 142.0(19) 20_565 .
P1 O7 Sn2 125(5) . .
P1 O7 W2 125(4) . .
Sn2 O7 W2 9.3(9) . .
P1 O7 W1 123(3) . .
Sn2 O7 W1 100.1(19) . .
W2 O7 W1 93.3(16) . .
P1 O7 W1 121(2) . 20_565
Sn2 O7 W1 87.6(19) . 20_565
W2 O7 W1 94.2(17) . 20_565
W1 O7 W1 92(3) . 20_565
P1 O8 Sn2 117(4) . 20_565
P1 O8 Sn2 117(4) . 21_655
Sn2 O8 Sn2 101(4) 20_565 21_655
P1 O8 Sn2 117(4) . 19_775
Sn2 O8 Sn2 101(4) 20_565 19_775
Sn2 O8 Sn2 101(4) 21_655 19_775
P1 O8 W2 120(3) . 20_565
Sn2 O8 W2 9.6(9) 20_565 20_565
Sn2 O8 W2 92(4) 21_655 20_565
Sn2 O8 W2 106(5) 19_775 20_565
P1 O8 W2 120(3) . 19_775
Sn2 O8 W2 92(4) 20_565 19_775
Sn2 O8 W2 106(5) 21_655 19_775
Sn2 O8 W2 9.6(9) 19_775 19_775
W2 O8 W2 97(4) 20_565 19_775
P1 O8 W2 120(3) . 21_655
Sn2 O8 W2 106(5) 20_565 21_655
Sn2 O8 W2 9.6(9) 21_655 21_655
Sn2 O8 W2 92(4) 19_775 21_655
W2 O8 W2 97(4) 20_565 21_655
W2 O8 W2 97(4) 19_775 21_655
C6 N2 C6 117(5) 11_564 .
C6 N2 C1 103(2) 11_564 .
C6 N2 C1 112(2) . .
C6 N2 C1 112(2) 11_564 11_564
C6 N2 C1 103(2) . 11_564
C1 N2 C1 110(5) . 11_564
C2 C1 N2 107(4) . .
C2 C1 H1A 110.4 . .
N2 C1 H1A 110.4 . .
C2 C1 H1B 110.4 . .
N2 C1 H1B 110.4 . .
H1A C1 H1B 108.6 . .
C3 C2 C1 107(4) . .
C3 C2 H2A 110.3 . .
C1 C2 H2A 110.3 . .
C3 C2 H2B 110.4 . .
C1 C2 H2B 110.3 . .
H2A C2 H2B 108.6 . .
C4 C3 C2 122(5) . .
C4 C3 H3A 106.8 . .
C2 C3 H3A 106.8 . .
C4 C3 H3B 106.7 . .
C2 C3 H3B 106.8 . .
H3A C3 H3B 106.6 . .
C3 C4 H4A 110.0 . .
C3 C4 H4B 112.2 . .
H4A C4 H4B 110.4 . .
C3 C4 H4C 108.9 . .
H4A C4 H4C 106.3 . .
H4B C4 H4C 108.8 . .
C6 C5 C7 117(5) . .
C6 C5 H5A 108.0 . .
C7 C5 H5A 107.9 . .
C6 C5 H5B 107.9 . .
C7 C5 H5B 108.0 . .
H5A C5 H5B 107.2 . .
C5 C6 N2 118(4) . .
C5 C6 H6A 107.8 . .
N2 C6 H6A 107.8 . .
C5 C6 H6B 107.8 . .
N2 C6 H6B 107.8 . .
H6A C6 H6B 107.1 . .
C5 C7 C8 126(7) . .
C5 C7 H7A 105.9 . .
C8 C7 H7A 105.9 . .
C5 C7 H7B 105.9 . .
C8 C7 H7B 105.9 . .
H7A C7 H7B 106.2 . .
C7 C8 H8A 111.4 . .
C7 C8 H8B 108.9 . .
H8A C8 H8B 104.0 . .
C7 C8 H8C 114.0 . .
H8A C8 H8C 110.9 . .
H8B C8 H8C 106.9 . .

loop_
_geom_bond_atom_site_label_1
_geom_bond_atom_site_label_2
_geom_bond_distance
_geom_bond_site_symmetry_2
W1 O3 1.73(3) .
W1 O1 1.88(3) 21_655
W1 O6 1.89(3) 21_655
W1 O5 1.89(3) .
W1 O1 1.95(4) .
W1 O7 2.46(6) .
W1 O7 2.49(6) 21_655
W2 O4 1.76(3) .
W2 O5 1.85(3) .
W2 O2 1.89(3) .
W2 O2 1.90(3) 3_675
W2 O6 1.92(3) .
W2 O8 2.40(8) 19_775
W2 O7 2.42(6) .
Sn2 O6 1.61(4) .
Sn2 O2 1.66(4) 3_675
Sn2 O4 1.95(5) .
Sn2 O5 2.05(4) .
Sn2 O2 2.17(4) .
Sn2 O7 2.28(7) .
Sn2 O8 2.30(8) 19_775
P1 O7 1.58(6) 20_565
P1 O7 1.58(6) 2_765
P1 O7 1.58(6) 21_655
P1 O7 1.58(6) 3_675
P1 O7 1.58(6) 19_775
P1 O7 1.58(6) .
P1 O8 1.71(15) .
P1 O8 1.71(15) 19_775
O1 W1 1.88(3) 20_565
O2 Sn2 1.66(4) 2_765
O2 W2 1.90(3) 2_765
O6 W1 1.89(3) 20_565
O7 W1 2.49(6) 20_565
O8 Sn2 2.30(8) 20_565
O8 Sn2 2.30(8) 21_655
O8 Sn2 2.30(8) 19_775
O8 W2 2.40(8) 20_565
O8 W2 2.40(8) 19_775
O8 W2 2.40(8) 21_655
N2 C6 1.54(5) 11_564
N2 C6 1.54(5) .
N2 C1 1.72(6) .
N2 C1 1.72(6) 11_564
C1 C2 1.52(6) .
C1 H1A 0.9900 .
C1 H1B 0.9900 .
C2 C3 1.48(6) .
C2 H2A 0.9900 .
C2 H2B 0.9900 .
C3 C4 1.44(7) .
C3 H3A 0.9900 .
C3 H3B 0.9900 .
C4 H4A 0.9909 .
C4 H4B 0.9584 .
C4 H4C 1.0089 .
C5 C6 1.44(6) .
C5 C7 1.50(8) .
C5 H5A 0.9900 .
C5 H5B 0.9900 .
C6 H6A 0.9900 .
C6 H6B 0.9900 .
C7 C8 1.74(11) .
C7 H7A 0.9900 .
C7 H7B 0.9900 .
C8 H8A 0.9911 .
C8 H8B 1.0390 .
C8 H8C 0.9517 .
